data_7004506
loop_
_publ_author_name
'Smole\'nski, Piotr'
'Mukhopadhyay, Suman'
'Guedes da Silva, M. F\'atima C.'
'Charmier, M. Ad\'ilia Janu\'ario'
'Pombeiro, Armando J. L.'

_publ_section_title
;
 New water-soluble azido- and derived tetrazolato-platinum(ii)
 complexes with PTA. Easy metal-mediated synthesis and isolation of
 5-substituted tetrazoles
;
_journal_issue 46
_journal_name_full 'Dalton Transactions'
_journal_page_first 6546
_journal_page_last 6555
_journal_paper_doi 10.1039/b808156e
_journal_year 2008
_chemical_formula_moiety 'C26 H34 N14 P2 Pt'
_chemical_formula_sum 'C26 H34 N14 P2 Pt'
_chemical_formula_weight 799.70
_chemical_name_systematic
;
?
;
_space_group_IT_number 2
_symmetry_cell_setting triclinic
_symmetry_space_group_name_Hall '-P 1'
_symmetry_space_group_name_H-M 'P -1'
_atom_sites_solution_hydrogens geom
_atom_sites_solution_primary direct
_atom_sites_solution_secondary difmap
_audit_creation_method SHELXL-97
_cell_angle_alpha 95.176(19)
_cell_angle_beta 92.28(2)
_cell_angle_gamma 94.15(2)
_cell_formula_units_Z 2
_cell_length_a 6.176(2)
_cell_length_b 16.211(6)
_cell_length_c 17.019(6)
_cell_measurement_reflns_used 1148
_cell_measurement_temperature 150(2)
_cell_measurement_theta_max 23.51
_cell_measurement_theta_min 2.48
_cell_volume 1690.7(10)
_computing_cell_refinement 'Bruker SMART'
_computing_data_collection 'Bruker SMART'
_computing_data_reduction 'Bruker SAINT'
_computing_structure_refinement 'SHELXL-97 (Sheldrick, 1997)'
_diffrn_ambient_temperature 150(2)
_diffrn_measured_fraction_theta_full 0.999
_diffrn_measured_fraction_theta_max 0.999
_diffrn_measurement_device_type 'CCD area detector'
_diffrn_measurement_method 'phi and omega scans'
_diffrn_radiation_monochromator graphite
_diffrn_radiation_source 'fine-focus sealed tube'
_diffrn_radiation_type MoK\a
_diffrn_radiation_wavelength 0.71069
_diffrn_reflns_av_R_equivalents 0.1264
_diffrn_reflns_av_sigmaI/netI 0.1830
_diffrn_reflns_limit_h_max 7
_diffrn_reflns_limit_h_min -7
_diffrn_reflns_limit_k_max 19
_diffrn_reflns_limit_k_min -19
_diffrn_reflns_limit_l_max 20
_diffrn_reflns_limit_l_min -20
_diffrn_reflns_number 14928
_diffrn_reflns_theta_full 25.34
_diffrn_reflns_theta_max 25.34
_diffrn_reflns_theta_min 2.61
_exptl_absorpt_coefficient_mu 4.284
_exptl_absorpt_correction_T_max 0.8473
_exptl_absorpt_correction_T_min 0.5127
_exptl_absorpt_correction_type multi-scan
_exptl_absorpt_process_details sadabs
_exptl_crystal_colour colourless
_exptl_crystal_density_diffrn 1.571
_exptl_crystal_density_method 'not measured'
_exptl_crystal_description plate
_exptl_crystal_F_000 792
_exptl_crystal_size_max 0.18
_exptl_crystal_size_mid 0.08
_exptl_crystal_size_min 0.04
_platon_squeeze_details
;
;
_refine_diff_density_max 3.303
_refine_diff_density_min -2.281
_refine_diff_density_rms 0.285
_refine_ls_extinction_method none
_refine_ls_goodness_of_fit_ref 0.976
_refine_ls_hydrogen_treatment none
_refine_ls_matrix_type full
_refine_ls_number_parameters 388
_refine_ls_number_reflns 6209
_refine_ls_number_restraints 0
_refine_ls_restrained_S_all 0.976
_refine_ls_R_factor_all 0.1206
_refine_ls_R_factor_gt 0.0787
_refine_ls_shift/su_max 0.000
_refine_ls_shift/su_mean 0.000
_refine_ls_structure_factor_coef Fsqd
_refine_ls_weighting_details 'calc w=1/[\s^2^(Fo^2^)+(0.0812P)^2^+0.0000P] where P=(Fo^2^+2Fc^2^)/3'
_refine_ls_weighting_scheme calc
_refine_ls_wR_factor_gt 0.1723
_refine_ls_wR_factor_ref 0.1906
_reflns_number_gt 4049
_reflns_number_total 6209
_reflns_threshold_expression >2sigma(I)
_cod_data_source_file b808156e.txt
_cod_data_source_block piotrptazoleb
_cod_original_cell_volume 1690.8(11)
_cod_original_sg_symbol_Hall -P1
_cod_original_sg_symbol_H-M P-1
_cod_database_code 7004506

loop_
_symmetry_equiv_pos_as_xyz
'x, y, z'
'-x, -y, -z'

loop_
_atom_site_label
_atom_site_type_symbol
_atom_site_fract_x
_atom_site_fract_y
_atom_site_fract_z
_atom_site_U_iso_or_equiv
_atom_site_adp_type
_atom_site_occupancy
_atom_site_symmetry_multiplicity
_atom_site_calc_flag
_atom_site_refinement_flags
_atom_site_disorder_assembly
_atom_site_disorder_group
C11 C 0.056(2) 0.4664(9) 0.2159(8) 0.025(3) Uani 1 1 d . . .
H11A H 0.0568 0.4601 0.2732 0.030 Uiso 1 1 calc R . .
H11B H 0.2066 0.4821 0.2022 0.030 Uiso 1 1 calc R . .
C12 C -0.324(2) 0.3619(10) 0.1855(10) 0.033(4) Uani 1 1 d . . .
H12A H -0.4040 0.3151 0.1528 0.039 Uiso 1 1 calc R . .
H12B H -0.3355 0.3515 0.2416 0.039 Uiso 1 1 calc R . .
C13 C -0.063(2) 0.4043(10) 0.0617(8) 0.029(4) Uani 1 1 d . . .
H13A H 0.0839 0.4200 0.0437 0.035 Uiso 1 1 calc R . .
H13B H -0.1307 0.3590 0.0238 0.035 Uiso 1 1 calc R . .
C14 C -0.414(2) 0.4572(10) 0.0880(9) 0.032(4) Uani 1 1 d . . .
H14A H -0.4801 0.4079 0.0547 0.038 Uiso 1 1 calc R . .
H14B H -0.5018 0.5043 0.0790 0.038 Uiso 1 1 calc R . .
C15 C -0.308(2) 0.5132(10) 0.2201(9) 0.034(4) Uani 1 1 d . . .
H15A H -0.3914 0.5625 0.2151 0.040 Uiso 1 1 calc R . .
H15B H -0.3057 0.5017 0.2763 0.040 Uiso 1 1 calc R . .
C16 C -0.089(2) 0.5449(8) 0.1140(8) 0.022(3) Uani 1 1 d . . .
H16A H -0.1651 0.5955 0.1060 0.026 Uiso 1 1 calc R . .
H16B H 0.0620 0.5550 0.0979 0.026 Uiso 1 1 calc R . .
C21 C 0.281(2) 0.0623(10) 0.2524(9) 0.032(4) Uani 1 1 d . . .
H21A H 0.3076 0.0922 0.3056 0.038 Uiso 1 1 calc R . .
H21B H 0.1261 0.0420 0.2462 0.038 Uiso 1 1 calc R . .
C22 C 0.648(2) 0.1476(9) 0.1921(9) 0.028(4) Uani 1 1 d . . .
H22A H 0.7129 0.1778 0.1497 0.033 Uiso 1 1 calc R . .
H22B H 0.6863 0.1806 0.2432 0.033 Uiso 1 1 calc R . .
C23 C 0.327(2) 0.0575(9) 0.0884(8) 0.025(3) Uani 1 1 d . . .
H23A H 0.1731 0.0367 0.0776 0.030 Uiso 1 1 calc R . .
H23B H 0.3768 0.0846 0.0418 0.030 Uiso 1 1 calc R . .
C24 C 0.649(2) 0.0182(11) 0.2542(11) 0.043(5) Uani 1 1 d . . .
H24A H 0.6751 0.0525 0.3053 0.052 Uiso 1 1 calc R . .
H24B H 0.7295 -0.0320 0.2572 0.052 Uiso 1 1 calc R . .
C25 C 0.379(3) -0.0563(10) 0.1678(10) 0.040(4) Uani 1 1 d . . .
H25A H 0.2211 -0.0721 0.1590 0.048 Uiso 1 1 calc R . .
H25B H 0.4538 -0.1081 0.1691 0.048 Uiso 1 1 calc R . .
C26 C 0.685(2) 0.0149(9) 0.1153(9) 0.030(4) Uani 1 1 d . . .
H26A H 0.7341 0.0481 0.0725 0.035 Uiso 1 1 calc R . .
H26B H 0.7688 -0.0350 0.1135 0.035 Uiso 1 1 calc R . .
C41 C 0.210(2) 0.2302(9) -0.0674(8) 0.020(3) Uani 1 1 d . . .
C42 C 0.314(2) 0.2448(9) -0.1411(8) 0.025(3) Uani 1 1 d . . .
C43 C 0.209(3) 0.2185(12) -0.2157(11) 0.046(5) Uani 1 1 d . . .
H43 H 0.0631 0.1948 -0.2178 0.055 Uiso 1 1 calc R . .
C44 C 0.310(3) 0.2265(11) -0.2840(9) 0.041(4) Uani 1 1 d . . .
H44 H 0.2365 0.2072 -0.3330 0.049 Uiso 1 1 calc R . .
C45 C 0.523(3) 0.2626(11) -0.2832(10) 0.042(5) Uani 1 1 d . . .
H45 H 0.5946 0.2680 -0.3310 0.051 Uiso 1 1 calc R . .
C46 C 0.624(3) 0.2899(10) -0.2124(10) 0.036(4) Uani 1 1 d . . .
H46 H 0.7647 0.3179 -0.2121 0.044 Uiso 1 1 calc R . .
C47 C 0.533(3) 0.2788(9) -0.1402(9) 0.033(4) Uani 1 1 d . . .
H47 H 0.6145 0.2935 -0.0918 0.040 Uiso 1 1 calc R . .
C51 C 0.112(3) 0.3163(9) 0.4033(8) 0.027(4) Uani 1 1 d . . .
C52 C -0.003(3) 0.3511(10) 0.4722(10) 0.040(4) Uani 1 1 d . . .
C53 C 0.088(3) 0.3464(12) 0.5472(10) 0.054(5) Uani 1 1 d . . .
H53 H 0.2232 0.3231 0.5540 0.065 Uiso 1 1 calc R . .
C54 C -0.020(4) 0.3756(13) 0.6115(11) 0.061(6) Uani 1 1 d . . .
H54 H 0.0389 0.3708 0.6632 0.073 Uiso 1 1 calc R . .
C55 C -0.216(4) 0.4124(12) 0.6016(12) 0.058(6) Uani 1 1 d . . .
H55 H -0.2819 0.4367 0.6466 0.070 Uiso 1 1 calc R . .
C56 C -0.315(3) 0.4142(14) 0.5280(12) 0.065(6) Uani 1 1 d . . .
H56 H -0.4548 0.4340 0.5217 0.078 Uiso 1 1 calc R . .
C57 C -0.199(3) 0.3850(12) 0.4615(11) 0.050(5) Uani 1 1 d . . .
H57 H -0.2573 0.3888 0.4096 0.060 Uiso 1 1 calc R . .
N1 N 0.1367(19) 0.2306(8) 0.0525(7) 0.029(3) Uani 1 1 d . . .
N2 N -0.0236(18) 0.1863(8) 0.0118(8) 0.031(3) Uani 1 1 d . . .
N3 N 0.0209(19) 0.1847(9) -0.0661(7) 0.032(3) Uani 1 1 d . . .
N4 N 0.2927(18) 0.2576(7) 0.0040(7) 0.023(3) Uani 1 1 d . . .
N5 N 0.1718(19) 0.2758(8) 0.2888(8) 0.030(3) Uani 1 1 d . . .
N6 N 0.346(2) 0.2547(9) 0.3343(8) 0.040(3) Uani 1 1 d . . .
N7 N 0.302(2) 0.2805(9) 0.4070(8) 0.045(4) Uani 1 1 d . . .
N8 N 0.0307(18) 0.3139(8) 0.3288(7) 0.028(3) Uani 1 1 d . . .
N11 N -0.0836(18) 0.5333(7) 0.1983(7) 0.025(3) Uani 1 1 d . . .
N12 N -0.424(2) 0.4405(8) 0.1717(7) 0.029(3) Uani 1 1 d . . .
N13 N -0.1945(19) 0.4764(8) 0.0621(7) 0.030(3) Uani 1 1 d . . .
N21 N 0.416(2) -0.0076(8) 0.2444(7) 0.030(3) Uani 1 1 d . . .
N22 N 0.7371(19) 0.0649(8) 0.1925(8) 0.034(3) Uani 1 1 d . . .
N23 N 0.456(2) -0.0116(8) 0.1001(8) 0.033(3) Uani 1 1 d . . .
P1 P -0.0372(6) 0.3667(2) 0.1611(2) 0.0209(8) Uani 1 1 d . . .
P2 P 0.3478(6) 0.1344(2) 0.1756(2) 0.0229(9) Uani 1 1 d . . .
Pt1 Pt 0.15885(9) 0.25187(4) 0.17016(4) 0.01992(19) Uani 1 1 d . . .

loop_
_atom_site_aniso_label
_atom_site_aniso_U_11
_atom_site_aniso_U_22
_atom_site_aniso_U_33
_atom_site_aniso_U_23
_atom_site_aniso_U_13
_atom_site_aniso_U_12
C11 0.027(8) 0.036(9) 0.014(8) 0.013(7) 0.005(6) 0.000(7)
C12 0.020(8) 0.030(9) 0.048(11) 0.001(8) 0.004(7) 0.007(7)
C13 0.037(9) 0.040(10) 0.012(8) 0.008(7) -0.002(6) 0.008(7)
C14 0.019(8) 0.041(10) 0.038(10) 0.015(8) -0.001(7) 0.011(7)
C15 0.044(10) 0.038(10) 0.026(9) 0.021(8) 0.011(7) 0.019(8)
C16 0.028(8) 0.012(7) 0.025(8) 0.005(6) 0.000(6) 0.003(6)
C21 0.023(8) 0.038(10) 0.034(10) 0.004(8) -0.003(7) 0.003(7)
C22 0.037(9) 0.027(9) 0.020(8) -0.006(7) 0.010(7) 0.011(7)
C23 0.027(8) 0.030(9) 0.018(8) -0.001(7) 0.006(6) 0.010(7)
C24 0.024(9) 0.046(11) 0.059(13) 0.013(10) -0.015(8) 0.003(8)
C25 0.038(10) 0.032(10) 0.052(12) 0.020(9) 0.005(8) -0.002(8)
C26 0.021(8) 0.027(9) 0.044(10) 0.011(8) 0.005(7) 0.014(7)
C41 0.027(8) 0.021(8) 0.012(7) 0.004(6) 0.007(6) 0.002(6)
C42 0.039(9) 0.032(9) 0.009(7) 0.007(6) 0.005(6) 0.016(7)
C43 0.030(10) 0.067(13) 0.044(12) 0.009(10) 0.009(8) 0.024(9)
C44 0.051(11) 0.053(12) 0.021(9) 0.006(8) -0.004(8) 0.013(9)
C45 0.066(13) 0.043(11) 0.021(9) 0.001(8) 0.018(8) 0.020(10)
C46 0.035(9) 0.046(11) 0.033(10) 0.013(8) 0.022(7) 0.014(8)
C47 0.052(11) 0.021(9) 0.025(9) 0.001(7) -0.003(7) -0.001(8)
C51 0.055(10) 0.014(8) 0.012(8) -0.001(6) 0.010(7) 0.001(7)
C52 0.053(11) 0.032(10) 0.036(11) 0.000(8) 0.020(8) 0.002(8)
C53 0.082(15) 0.067(14) 0.014(9) 0.014(9) -0.001(9) -0.004(11)
C54 0.091(17) 0.064(14) 0.025(11) -0.010(10) 0.016(10) 0.001(12)
C55 0.080(15) 0.053(13) 0.041(13) -0.001(10) 0.033(11) -0.010(11)
C56 0.065(14) 0.078(16) 0.048(14) -0.015(12) 0.030(11) 0.001(12)
C57 0.046(11) 0.074(14) 0.037(11) 0.005(10) 0.009(8) 0.038(10)
N1 0.030(7) 0.036(8) 0.021(7) -0.006(6) 0.007(6) 0.004(6)
N2 0.016(6) 0.040(8) 0.035(8) -0.002(6) -0.002(5) -0.006(6)
N3 0.026(7) 0.052(9) 0.017(7) 0.007(6) 0.006(5) -0.005(6)
N4 0.030(7) 0.021(7) 0.017(7) -0.008(5) 0.007(5) -0.006(5)
N5 0.021(7) 0.034(8) 0.035(8) -0.001(6) -0.001(6) 0.005(6)
N6 0.047(8) 0.048(9) 0.022(7) -0.008(6) -0.007(6) 0.001(7)
N7 0.054(10) 0.054(10) 0.025(8) -0.016(7) -0.009(7) 0.019(8)
N8 0.020(6) 0.043(8) 0.020(7) -0.003(6) 0.004(5) 0.005(6)
N11 0.018(6) 0.021(7) 0.039(8) -0.002(6) 0.008(5) 0.016(5)
N12 0.047(8) 0.022(7) 0.020(7) 0.003(6) 0.005(6) 0.009(6)
N13 0.022(7) 0.039(8) 0.029(8) 0.006(6) -0.004(5) 0.009(6)
N21 0.033(7) 0.035(8) 0.025(7) 0.009(6) -0.003(6) 0.010(6)
N22 0.019(7) 0.039(9) 0.044(9) 0.002(7) -0.006(6) 0.005(6)
N23 0.031(7) 0.037(8) 0.031(8) 0.002(6) -0.003(6) 0.010(6)
P1 0.0184(19) 0.025(2) 0.020(2) 0.0020(17) 0.0024(15) 0.0029(16)
P2 0.020(2) 0.027(2) 0.021(2) 0.0000(17) 0.0019(15) 0.0057(16)
Pt1 0.0173(3) 0.0248(3) 0.0184(3) 0.0036(2) 0.00251(19) 0.0039(2)

loop_
_atom_type_symbol
_atom_type_description
_atom_type_scat_dispersion_real
_atom_type_scat_dispersion_imag
_atom_type_scat_source
C C 0.0033 0.0016 'International Tables Vol C Tables 4.2.6.8 and 6.1.1.4'
H H 0.0000 0.0000 'International Tables Vol C Tables 4.2.6.8 and 6.1.1.4'
N N 0.0061 0.0033 'International Tables Vol C Tables 4.2.6.8 and 6.1.1.4'
P P 0.1023 0.0942 'International Tables Vol C Tables 4.2.6.8 and 6.1.1.4'
Pt Pt -1.7033 8.3905 'International Tables Vol C Tables 4.2.6.8 and 6.1.1.4'

loop_
_geom_angle_atom_site_label_1
_geom_angle_atom_site_label_2
_geom_angle_atom_site_label_3
_geom_angle
_geom_angle_site_symmetry_1
_geom_angle_site_symmetry_3
_geom_angle_publ_flag
N11 C11 P1 112.3(9) . . ?
N11 C11 H11A 109.1 . . ?
P1 C11 H11A 109.1 . . ?
N11 C11 H11B 109.1 . . ?
P1 C11 H11B 109.1 . . ?
H11A C11 H11B 107.9 . . ?
N12 C12 P1 111.7(10) . . ?
N12 C12 H12A 109.3 . . ?
P1 C12 H12A 109.3 . . ?
N12 C12 H12B 109.3 . . ?
P1 C12 H12B 109.3 . . ?
H12A C12 H12B 108.0 . . ?
N13 C13 P1 111.6(10) . . ?
N13 C13 H13A 109.3 . . ?
P1 C13 H13A 109.3 . . ?
N13 C13 H13B 109.3 . . ?
P1 C13 H13B 109.3 . . ?
H13A C13 H13B 108.0 . . ?
N13 C14 N12 114.7(12) . . ?
N13 C14 H14A 108.6 . . ?
N12 C14 H14A 108.6 . . ?
N13 C14 H14B 108.6 . . ?
N12 C14 H14B 108.6 . . ?
H14A C14 H14B 107.6 . . ?
N11 C15 N12 114.7(12) . . ?
N11 C15 H15A 108.6 . . ?
N12 C15 H15A 108.6 . . ?
N11 C15 H15B 108.6 . . ?
N12 C15 H15B 108.6 . . ?
H15A C15 H15B 107.6 . . ?
N13 C16 N11 115.6(11) . . ?
N13 C16 H16A 108.4 . . ?
N11 C16 H16A 108.4 . . ?
N13 C16 H16B 108.4 . . ?
N11 C16 H16B 108.4 . . ?
H16A C16 H16B 107.4 . . ?
N21 C21 P2 109.8(10) . . ?
N21 C21 H21A 109.7 . . ?
P2 C21 H21A 109.7 . . ?
N21 C21 H21B 109.7 . . ?
P2 C21 H21B 109.7 . . ?
H21A C21 H21B 108.2 . . ?
N22 C22 P2 109.7(10) . . ?
N22 C22 H22A 109.7 . . ?
P2 C22 H22A 109.7 . . ?
N22 C22 H22B 109.7 . . ?
P2 C22 H22B 109.7 . . ?
H22A C22 H22B 108.2 . . ?
N23 C23 P2 111.7(10) . . ?
N23 C23 H23A 109.3 . . ?
P2 C23 H23A 109.3 . . ?
N23 C23 H23B 109.3 . . ?
P2 C23 H23B 109.3 . . ?
H23A C23 H23B 108.0 . . ?
N22 C24 N21 115.5(12) . . ?
N22 C24 H24A 108.4 . . ?
N21 C24 H24A 108.4 . . ?
N22 C24 H24B 108.4 . . ?
N21 C24 H24B 108.4 . . ?
H24A C24 H24B 107.5 . . ?
N21 C25 N23 113.7(12) . . ?
N21 C25 H25A 108.8 . . ?
N23 C25 H25A 108.8 . . ?
N21 C25 H25B 108.8 . . ?
N23 C25 H25B 108.8 . . ?
H25A C25 H25B 107.7 . . ?
N23 C26 N22 114.6(12) . . ?
N23 C26 H26A 108.6 . . ?
N22 C26 H26A 108.6 . . ?
N23 C26 H26B 108.6 . . ?
N22 C26 H26B 108.6 . . ?
H26A C26 H26B 107.6 . . ?
N4 C41 N3 113.2(12) . . ?
N4 C41 C42 124.6(13) . . ?
N3 C41 C42 122.2(13) . . ?
C47 C42 C43 117.6(13) . . ?
C47 C42 C41 120.7(13) . . ?
C43 C42 C41 121.4(14) . . ?
C44 C43 C42 121.6(16) . . ?
C44 C43 H43 119.2 . . ?
C42 C43 H43 119.2 . . ?
C43 C44 C45 120.7(16) . . ?
C43 C44 H44 119.7 . . ?
C45 C44 H44 119.7 . . ?
C46 C45 C44 118.4(15) . . ?
C46 C45 H45 120.8 . . ?
C44 C45 H45 120.8 . . ?
C45 C46 C47 123.4(16) . . ?
C45 C46 H46 118.3 . . ?
C47 C46 H46 118.3 . . ?
C46 C47 C42 118.0(14) . . ?
C46 C47 H47 121.0 . . ?
C42 C47 H47 121.0 . . ?
N8 C51 N7 111.8(13) . . ?
N8 C51 C52 122.6(15) . . ?
N7 C51 C52 125.5(14) . . ?
C57 C52 C53 121.0(17) . . ?
C57 C52 C51 120.5(16) . . ?
C53 C52 C51 118.5(17) . . ?
C54 C53 C52 119(2) . . ?
C54 C53 H53 120.3 . . ?
C52 C53 H53 120.3 . . ?
C53 C54 C55 120.4(19) . . ?
C53 C54 H54 119.8 . . ?
C55 C54 H54 119.8 . . ?
C56 C55 C54 121.3(18) . . ?
C56 C55 H55 119.3 . . ?
C54 C55 H55 119.3 . . ?
C55 C56 C57 117(2) . . ?
C55 C56 H56 121.3 . . ?
C57 C56 H56 121.3 . . ?
C52 C57 C56 120.3(18) . . ?
C52 C57 H57 119.9 . . ?
C56 C57 H57 119.9 . . ?
N2 N1 N4 111.1(11) . . ?
N2 N1 Pt1 124.9(10) . . ?
N4 N1 Pt1 123.9(9) . . ?
N1 N2 N3 107.7(11) . . ?
C41 N3 N2 104.9(11) . . ?
C41 N4 N1 103.0(11) . . ?
N8 N5 N6 113.7(13) . . ?
N8 N5 Pt1 125.2(10) . . ?
N6 N5 Pt1 121.0(10) . . ?
N7 N6 N5 104.3(13) . . ?
N6 N7 C51 107.2(13) . . ?
N5 N8 C51 102.9(12) . . ?
C16 N11 C15 107.7(11) . . ?
C16 N11 C11 111.0(11) . . ?
C15 N11 C11 110.7(11) . . ?
C14 N12 C12 110.7(12) . . ?
C14 N12 C15 107.4(12) . . ?
C12 N12 C15 111.2(12) . . ?
C16 N13 C14 109.2(12) . . ?
C16 N13 C13 109.7(11) . . ?
C14 N13 C13 112.0(12) . . ?
C21 N21 C25 112.4(12) . . ?
C21 N21 C24 112.4(13) . . ?
C25 N21 C24 107.7(13) . . ?
C24 N22 C22 111.9(13) . . ?
C24 N22 C26 108.0(13) . . ?
C22 N22 C26 110.4(11) . . ?
C23 N23 C26 112.0(12) . . ?
C23 N23 C25 110.7(12) . . ?
C26 N23 C25 108.4(12) . . ?
C12 P1 C11 99.3(7) . . ?
C12 P1 C13 99.2(7) . . ?
C11 P1 C13 97.6(7) . . ?
C12 P1 Pt1 119.9(5) . . ?
C11 P1 Pt1 120.5(5) . . ?
C13 P1 Pt1 116.0(5) . . ?
C23 P2 C22 99.7(6) . . ?
C23 P2 C21 98.4(7) . . ?
C22 P2 C21 99.4(7) . . ?
C23 P2 Pt1 118.0(5) . . ?
C22 P2 Pt1 118.5(5) . . ?
C21 P2 Pt1 118.9(5) . . ?
N1 Pt1 N5 177.9(5) . . ?
N1 Pt1 P1 89.3(4) . . ?
N5 Pt1 P1 88.8(4) . . ?
N1 Pt1 P2 89.1(4) . . ?
N5 Pt1 P2 92.8(4) . . ?
P1 Pt1 P2 178.00(15) . . ?

loop_
_geom_bond_atom_site_label_1
_geom_bond_atom_site_label_2
_geom_bond_distance
_geom_bond_site_symmetry_2
_geom_bond_publ_flag
C11 N11 1.476(17) . ?
C11 P1 1.834(15) . ?
C11 H11A 0.9900 . ?
C11 H11B 0.9900 . ?
C12 N12 1.491(18) . ?
C12 P1 1.831(14) . ?
C12 H12A 0.9900 . ?
C12 H12B 0.9900 . ?
C13 N13 1.471(18) . ?
C13 P1 1.855(13) . ?
C13 H13A 0.9900 . ?
C13 H13B 0.9900 . ?
C14 N13 1.461(18) . ?
C14 N12 1.476(18) . ?
C14 H14A 0.9900 . ?
C14 H14B 0.9900 . ?
C15 N11 1.470(19) . ?
C15 N12 1.50(2) . ?
C15 H15A 0.9900 . ?
C15 H15B 0.9900 . ?
C16 N13 1.453(18) . ?
C16 N11 1.464(18) . ?
C16 H16A 0.9900 . ?
C16 H16B 0.9900 . ?
C21 N21 1.452(19) . ?
C21 P2 1.869(16) . ?
C21 H21A 0.9900 . ?
C21 H21B 0.9900 . ?
C22 N22 1.485(18) . ?
C22 P2 1.860(15) . ?
C22 H22A 0.9900 . ?
C22 H22B 0.9900 . ?
C23 N23 1.443(17) . ?
C23 P2 1.845(14) . ?
C23 H23A 0.9900 . ?
C23 H23B 0.9900 . ?
C24 N22 1.45(2) . ?
C24 N21 1.467(19) . ?
C24 H24A 0.9900 . ?
C24 H24B 0.9900 . ?
C25 N21 1.46(2) . ?
C25 N23 1.49(2) . ?
C25 H25A 0.9900 . ?
C25 H25B 0.9900 . ?
C26 N23 1.456(18) . ?
C26 N22 1.49(2) . ?
C26 H26A 0.9900 . ?
C26 H26B 0.9900 . ?
C41 N4 1.324(17) . ?
C41 N3 1.339(17) . ?
C41 C42 1.462(18) . ?
C42 C47 1.42(2) . ?
C42 C43 1.42(2) . ?
C43 C44 1.36(2) . ?
C43 H43 0.9500 . ?
C44 C45 1.40(2) . ?
C44 H44 0.9500 . ?
C45 C46 1.36(2) . ?
C45 H45 0.9500 . ?
C46 C47 1.39(2) . ?
C46 H46 0.9500 . ?
C47 H47 0.9500 . ?
C51 N8 1.342(18) . ?
C51 N7 1.348(19) . ?
C51 C52 1.49(2) . ?
C52 C57 1.38(2) . ?
C52 C53 1.38(2) . ?
C53 C54 1.37(3) . ?
C53 H53 0.9500 . ?
C54 C55 1.40(3) . ?
C54 H54 0.9500 . ?
C55 C56 1.38(3) . ?
C55 H55 0.9500 . ?
C56 C57 1.43(2) . ?
C56 H56 0.9500 . ?
C57 H57 0.9500 . ?
N1 N2 1.315(16) . ?
N1 N4 1.367(16) . ?
N1 Pt1 1.999(12) . ?
N2 N3 1.363(17) . ?
N5 N8 1.286(16) . ?
N5 N6 1.383(17) . ?
N5 Pt1 2.019(13) . ?
N6 N7 1.314(18) . ?
P1 Pt1 2.306(4) . ?
P2 Pt1 2.311(4) . ?

loop_
_platon_squeeze_void_nr
_platon_squeeze_void_average_x
_platon_squeeze_void_average_y
_platon_squeeze_void_average_z
_platon_squeeze_void_volume
_platon_squeeze_void_count_electrons
1 -0.012 0.000 0.500 273.9 17.2
